data_2211883
loop_
_publ_author_name
'Ellis, Carol A.'
'Ng, Seik Weng'
'Tiekink, Edward R. T.'

_publ_section_title
;\m-1,4-Diazabicyclo[2.2.2]octane-\k^2^<i>N</i>:<i>N</i>'-bis[bis(<i>O</i>,<i>O</i>'-diisopropyl
 dithiophosphato-\k^2^<i>S</i>,<i>S</i>')zinc(II)]
;
_journal_coeditor_code LH2254
_journal_issue 1
_journal_name_full 'Acta Crystallographica Section E'
_journal_page_first m108
_journal_page_last m110
_journal_paper_doi 10.1107/S1600536806052007
_journal_volume 63
_journal_year 2007
_chemical_formula_iupac '[Zn2 (C6 H14 O2 P S2)4 (C6 H12 N2)]'
_chemical_formula_moiety 'Zn2 , (C6 H12 N2) , (C6 H14 P O2 S2)4'
_chemical_formula_sum 'C30 H68 N2 O8 P4 S8 Zn2'
_chemical_formula_weight 1095.96
_chemical_name_systematic
;
\m-1,4-Diazabicyclo[2.2.2]octane-\k^2^N:N'-
bis[bis(O,O'-diisopropyl dithiophosphato-\k^2^S,S')zinc(II)]
;
_space_group_IT_number 14
_symmetry_cell_setting monoclinic
_symmetry_space_group_name_Hall '-P 2yn'
_symmetry_space_group_name_H-M 'P 1 21/n 1'
_atom_sites_solution_hydrogens geom
_atom_sites_solution_primary direct
_atom_sites_solution_secondary difmap
_audit_creation_method SHELXL97
_cell_angle_alpha 90
_cell_angle_beta 93.624(5)
_cell_angle_gamma 90
_cell_formula_units_Z 2
_cell_length_a 7.9456(18)
_cell_length_b 18.831(4)
_cell_length_c 17.570(4)
_cell_measurement_reflns_used 8158
_cell_measurement_temperature 150(2)
_cell_measurement_theta_max 27.5
_cell_measurement_theta_min 3.2
_cell_volume 2623.6(10)
_computing_cell_refinement CrystalClear
_computing_data_collection 'CrystalClear (Rigaku/MSC, 2005)'
_computing_data_reduction CrystalClear
_computing_molecular_graphics 'ORTEPII (Johnson, 1976) and DIAMOND (Brandenburg, 2006)'
_computing_publication_material SHELXL97
_computing_structure_refinement 'SHELXL97 (Sheldrick, 1997)'
_computing_structure_solution 'PATTY in DIRDIF92 (Beurskens <i>et al.</i>,  1992)'
_diffrn_ambient_temperature 150(2)
_diffrn_measured_fraction_theta_full 0.978
_diffrn_measured_fraction_theta_max 0.978
_diffrn_measurement_device_type 'Rigaku AFC-12 \k/SATURN724'
_diffrn_measurement_method \w
_diffrn_radiation_monochromator graphite
_diffrn_radiation_source 'fine-focus sealed tube'
_diffrn_radiation_type MoK\a
_diffrn_radiation_wavelength 0.71070
_diffrn_reflns_av_R_equivalents 0.047
_diffrn_reflns_av_sigmaI/netI 0.022
_diffrn_reflns_limit_h_max 9
_diffrn_reflns_limit_h_min -9
_diffrn_reflns_limit_k_max 22
_diffrn_reflns_limit_k_min -21
_diffrn_reflns_limit_l_max 20
_diffrn_reflns_limit_l_min -20
_diffrn_reflns_number 54647
_diffrn_reflns_theta_full 25.0
_diffrn_reflns_theta_max 25.0
_diffrn_reflns_theta_min 6.2
_diffrn_standards_decay_% <1
_diffrn_standards_interval_count 0
_diffrn_standards_number 0
_exptl_absorpt_coefficient_mu 1.395
_exptl_absorpt_correction_T_max 1
_exptl_absorpt_correction_T_min 0.702
_exptl_absorpt_correction_type multi-scan
_exptl_absorpt_process_details '(ABSCOR; Higashi, 1995)'
_exptl_crystal_colour pale-yellow
_exptl_crystal_density_diffrn 1.387
_exptl_crystal_density_method 'not measured'
_exptl_crystal_description block
_exptl_crystal_F_000 1148
_exptl_crystal_size_max 0.35
_exptl_crystal_size_mid 0.15
_exptl_crystal_size_min 0.10
_refine_diff_density_max 0.81
_refine_diff_density_min -0.97
_refine_ls_extinction_method none
_refine_ls_goodness_of_fit_ref 1.23
_refine_ls_hydrogen_treatment constr
_refine_ls_matrix_type full
_refine_ls_number_parameters 306
_refine_ls_number_reflns 4529
_refine_ls_number_restraints 69
_refine_ls_restrained_S_all 1.24
_refine_ls_R_factor_all 0.081
_refine_ls_R_factor_gt 0.080
_refine_ls_shift/su_max 0.001
_refine_ls_shift/su_mean 0.000
_refine_ls_structure_factor_coef Fsqd
_refine_ls_weighting_details 'calc w = 1/[\s^2^(Fo^2^)+(0.0128P)^2^+24.4666P] where P=(Fo^2^+2Fc^2^)/3'
_refine_ls_weighting_scheme calc
_refine_ls_wR_factor_gt 0.175
_refine_ls_wR_factor_ref 0.175
_reflns_number_gt 4403
_reflns_number_total 4529
_reflns_threshold_expression I>2\s(I)
_cod_data_source_file lh2254.cif
_cod_data_source_block I
_cod_depositor_comments
;
The following automatic conversions were performed:
'_symmetry_cell_setting' value 'Monoclinic' changed to 'monoclinic'
according to '/home/saulius/struct/CIF-dictionaries/cif_core.dic'
dictionary named 'cif_core.dic' version 2.4.1 from 2010-06-29.

Automatic conversion script
Id: cif_fix_enum 1527 2010-12-29 10:47:43Z saulius 

The following automatic conversions were performed:

'_symmetry_cell_setting' value 'Monoclinic' changed to 'monoclinic'
according to /home/saulius/struct/CIF-dictionaries/cif_core.dic
dictionary named 'cif_core.dic' version 2.4.1 from 2010-06-29.

Automatic conversion script
Id: cif_fix_values 1715 2011-07-08 13:25:40Z adriana 
;
_cod_original_cell_volume 2623.7(11)
_cod_original_sg_symbol_H-M 'P 21/n'
_cod_database_code 2211883
_cod_database_fobs_code 2211883

loop_
_symmetry_equiv_pos_as_xyz
'x, y, z'
'-x+1/2, y+1/2, -z+1/2'
'-x, -y, -z'
'x-1/2, -y-1/2, z-1/2'

loop_
_atom_site_type_symbol
_atom_site_label
_atom_site_fract_x
_atom_site_fract_y
_atom_site_fract_z
_atom_site_U_iso_or_equiv
_atom_site_adp_type
_atom_site_calc_flag
_atom_site_refinement_flags
_atom_site_occupancy
_atom_site_disorder_assembly
_atom_site_disorder_group
Zn Zn 0.73954(10) 0.63500(5) 0.57553(7) 0.0474(3) Uani d . 1 A .
S S1 0.5964(2) 0.72857(10) 0.62899(10) 0.0363(4) Uani d . 1 . .
S S2 0.7350(2) 0.71992(10) 0.45720(10) 0.0362(4) Uani d . 1 . .
S S3 1.0246(2) 0.61156(10) 0.57980(11) 0.0345(4) Uani d . 1 . .
S S4 0.7997(2) 0.57349(10) 0.72697(11) 0.0345(4) Uani d . 1 . .
P P1 0.6422(2) 0.78278(9) 0.53372(10) 0.0278(4) Uani d . 1 . .
P P2 1.0094(2) 0.55584(9) 0.67690(10) 0.0284(4) Uani d . 1 . .
O O1 0.7702(6) 0.8455(2) 0.5505(3) 0.0346(11) Uani d . 1 . .
O O2 0.4810(6) 0.8258(2) 0.5039(3) 0.0389(12) Uani d . 1 B .
O O3 1.0340(6) 0.4757(2) 0.6520(3) 0.0336(11) Uani d . 1 . .
O O4 1.1731(6) 0.5668(3) 0.7316(3) 0.0375(12) Uani d . 1 C .
N N1 0.5902(6) 0.5516(3) 0.5299(3) 0.0351(14) Uani d D 1 . .
C C1 0.4500(18) 0.5804(7) 0.4826(11) 0.049(4) Uani d PD 0.50 A -1
H H1A 0.4929 0.6100 0.4416 0.058 Uiso calc PR 0.50 A -1
H H1B 0.3790 0.6105 0.5138 0.058 Uiso calc PR 0.50 A -1
C C2 0.346(2) 0.5194(5) 0.4482(11) 0.044(4) Uani d PD 0.50 . -1
H H2A 0.2292 0.5240 0.4639 0.053 Uiso calc PR 0.50 . -1
H H2B 0.3426 0.5235 0.3920 0.053 Uiso calc PR 0.50 . -1
C C3 0.4953(19) 0.5168(7) 0.5911(7) 0.043(4) Uani d PD 0.50 A -1
H H3A 0.4179 0.5513 0.6131 0.052 Uiso calc PR 0.50 A -1
H H3B 0.5750 0.4992 0.6325 0.052 Uiso calc PR 0.50 A -1
C C4 0.396(2) 0.4555(8) 0.5553(6) 0.044(4) Uani d PD 0.50 . -1
H H4A 0.4359 0.4109 0.5801 0.052 Uiso calc PR 0.50 . -1
H H4B 0.2758 0.4616 0.5655 0.052 Uiso calc PR 0.50 . -1
C C5 0.6944(14) 0.5004(7) 0.4967(10) 0.036(3) Uani d PD 0.50 A -1
H H5A 0.7756 0.4807 0.5362 0.043 Uiso calc PR 0.50 A -1
H H5B 0.7592 0.5232 0.4570 0.043 Uiso calc PR 0.50 A -1
C C6 0.5876(11) 0.4416(8) 0.4617(11) 0.041(4) Uani d PD 0.50 . -1
H H6A 0.6066 0.4392 0.4066 0.050 Uiso calc PR 0.50 . -1
H H6B 0.6262 0.3961 0.4849 0.050 Uiso calc PR 0.50 . -1
C C7 0.7367(10) 0.8996(4) 0.6073(5) 0.0435(19) Uani d . 1 . .
H H7 0.6305 0.8875 0.6321 0.052 Uiso calc R 1 . .
C C8 0.8830(11) 0.8997(6) 0.6669(6) 0.062(3) Uani d . 1 . .
H H8A 0.8922 0.8529 0.6912 0.093 Uiso calc R 1 . .
H H8B 0.8639 0.9358 0.7055 0.093 Uiso calc R 1 . .
H H8C 0.9877 0.9104 0.6425 0.093 Uiso calc R 1 . .
C C9 0.715(2) 0.9697(5) 0.5671(7) 0.092(4) Uani d . 1 . .
H H9A 0.6183 0.9671 0.5297 0.138 Uiso calc R 1 . .
H H9B 0.8171 0.9808 0.5410 0.138 Uiso calc R 1 . .
H H9C 0.6952 1.0070 0.6044 0.138 Uiso calc R 1 . .
C C10 0.3187(8) 0.7902(4) 0.4859(4) 0.0433(19) Uani d D 1 . .
H H10A 0.3307 0.7378 0.4939 0.052 Uiso calc PR 0.91(4) B 1
H H10B 0.3030 0.7445 0.5137 0.052 Uiso calc PR 0.09(4) B 2
C C11 0.1911(13) 0.8205(9) 0.5385(8) 0.071(5) Uani d PDU 0.91(4) B 1
H H11A 0.2266 0.8093 0.5915 0.107 Uiso calc PR 0.91(4) B 1
H H11B 0.0800 0.7996 0.5256 0.107 Uiso calc PR 0.91(4) B 1
H H11C 0.1847 0.8722 0.5320 0.107 Uiso calc PR 0.91(4) B 1
C C12 0.268(2) 0.8060(9) 0.4024(5) 0.061(3) Uani d PDU 0.91(4) B 1
H H12A 0.3521 0.7863 0.3700 0.091 Uiso calc PR 0.91(4) B 1
H H12B 0.2603 0.8575 0.3948 0.091 Uiso calc PR 0.91(4) B 1
H H12C 0.1576 0.7844 0.3887 0.091 Uiso calc PR 0.91(4) B 1
C C11' 0.202(11) 0.851(4) 0.508(5) 0.05(3) Uani d PDU 0.09(4) B 2
H H11D 0.2013 0.8538 0.5637 0.069 Uiso calc PR 0.09(4) B 2
H H11E 0.0878 0.8424 0.4862 0.069 Uiso calc PR 0.09(4) B 2
H H11F 0.2441 0.8961 0.4883 0.069 Uiso calc PR 0.09(4) B 2
C C12' 0.312(10) 0.784(4) 0.3983(8) 0.01(2) Uani d PDU 0.09(4) B 2
H H12D 0.3886 0.7460 0.3838 0.022 Uiso calc PR 0.09(4) B 2
H H12E 0.3460 0.8288 0.3762 0.022 Uiso calc PR 0.09(4) B 2
H H12F 0.1966 0.7721 0.3792 0.022 Uiso calc PR 0.09(4) B 2
C C13 1.0259(13) 0.4190(4) 0.7104(5) 0.052(2) Uani d . 1 . .
H H13 0.9738 0.4383 0.7564 0.062 Uiso calc R 1 . .
C C14 1.2025(17) 0.3938(6) 0.7321(7) 0.091(4) Uani d . 1 . .
H H14A 1.2689 0.4331 0.7549 0.136 Uiso calc R 1 . .
H H14B 1.2551 0.3770 0.6864 0.136 Uiso calc R 1 . .
H H14C 1.1984 0.3549 0.7689 0.136 Uiso calc R 1 . .
C C15 0.9178(15) 0.3620(5) 0.6756(6) 0.067(3) Uani d . 1 . .
H H15A 0.8038 0.3805 0.6639 0.101 Uiso calc R 1 . .
H H15B 0.9130 0.3223 0.7114 0.101 Uiso calc R 1 . .
H H15C 0.9651 0.3456 0.6286 0.101 Uiso calc R 1 . .
C C16 1.1924(9) 0.6210(4) 0.7908(4) 0.0394(18) Uani d D 1 . .
H H16A 1.0960 0.6177 0.8245 0.047 Uiso calc PR 0.58(2) C 1
H H16B 1.0828 0.6428 0.8033 0.047 Uiso d PR 0.42(2) C 2
C C17 1.1960(9) 0.6957(4) 0.7555(4) 0.056(5) Uani d PRDU 0.58(2) C 1
H H17A 1.0812 0.7150 0.7506 0.083 Uiso calc PR 0.58(2) C 1
H H17B 1.2411 0.6929 0.7049 0.083 Uiso calc PR 0.58(2) C 1
H H17C 1.2678 0.7268 0.7883 0.083 Uiso calc PR 0.58(2) C 1
C C18 1.3552(19) 0.6059(8) 0.8373(10) 0.068(6) Uani d PDU 0.58(2) C 1
H H18A 1.3374 0.5670 0.8730 0.102 Uiso calc PR 0.58(2) C 1
H H18B 1.3909 0.6486 0.8659 0.102 Uiso calc PR 0.58(2) C 1
H H18C 1.4427 0.5924 0.8032 0.102 Uiso calc PR 0.58(2) C 1
C C17' 1.318(3) 0.6749(11) 0.7611(13) 0.069(8) Uani d PDU 0.42(2) C 2
H H17D 1.2639 0.7011 0.7180 0.103 Uiso calc PR 0.42(2) C 2
H H17E 1.4170 0.6497 0.7443 0.103 Uiso calc PR 0.42(2) C 2
H H17F 1.3528 0.7082 0.8019 0.103 Uiso calc PR 0.42(2) C 2
C C18' 1.281(3) 0.5805(11) 0.8592(10) 0.061(7) Uani d PDU 0.42(2) C 2
H H18D 1.2028 0.5458 0.8789 0.092 Uiso calc PR 0.42(2) C 2
H H18E 1.3154 0.6144 0.8996 0.092 Uiso calc PR 0.42(2) C 2
H H18F 1.3807 0.5559 0.8423 0.092 Uiso calc PR 0.42(2) C 2

loop_
_atom_site_aniso_label
_atom_site_aniso_U_11
_atom_site_aniso_U_22
_atom_site_aniso_U_33
_atom_site_aniso_U_12
_atom_site_aniso_U_13
_atom_site_aniso_U_23
Zn 0.0219(4) 0.0259(5) 0.0932(8) 0.0018(3) -0.0070(4) -0.0130(5)
S1 0.0392(10) 0.0362(10) 0.0344(10) 0.0051(8) 0.0092(8) -0.0008(8)
S2 0.0480(11) 0.0289(9) 0.0326(9) -0.0037(8) 0.0104(8) -0.0040(7)
S3 0.0228(8) 0.0398(10) 0.0415(10) -0.0005(7) 0.0063(7) 0.0030(8)
S4 0.0273(8) 0.0384(10) 0.0383(10) 0.0023(7) 0.0046(7) 0.0025(8)
P1 0.0282(9) 0.0220(8) 0.0328(9) 0.0004(7) -0.0013(7) -0.0014(7)
P2 0.0233(8) 0.0292(9) 0.0322(9) 0.0043(7) -0.0035(7) -0.0071(7)
O1 0.033(3) 0.028(3) 0.042(3) -0.003(2) 0.000(2) -0.008(2)
O2 0.033(3) 0.024(2) 0.058(3) 0.002(2) -0.011(2) 0.005(2)
O3 0.044(3) 0.027(2) 0.028(2) 0.005(2) -0.008(2) -0.005(2)
O4 0.025(2) 0.047(3) 0.039(3) 0.003(2) -0.005(2) -0.020(2)
N1 0.021(3) 0.026(3) 0.057(4) -0.002(2) -0.004(3) 0.002(3)
C1 0.033(8) 0.030(8) 0.079(13) -0.002(7) -0.027(9) -0.009(8)
C2 0.048(9) 0.020(7) 0.063(11) 0.004(7) -0.017(9) -0.006(7)
C3 0.036(8) 0.042(9) 0.053(10) -0.012(7) 0.010(7) -0.013(8)
C4 0.048(9) 0.048(9) 0.035(8) -0.011(7) -0.007(7) -0.008(7)
C5 0.022(7) 0.034(8) 0.052(10) 0.000(6) -0.001(7) -0.016(7)
C6 0.026(7) 0.036(9) 0.063(11) -0.001(6) 0.006(7) -0.022(8)
C7 0.042(4) 0.033(4) 0.055(5) 0.005(3) -0.005(4) -0.018(4)
C8 0.048(5) 0.071(6) 0.065(6) 0.008(5) -0.018(4) -0.041(5)
C9 0.150(12) 0.034(5) 0.087(8) 0.020(6) -0.027(8) -0.010(5)
C10 0.029(4) 0.034(4) 0.066(5) 0.000(3) -0.005(4) 0.006(4)
C11 0.052(6) 0.079(8) 0.084(8) 0.003(5) 0.013(5) -0.003(6)
C12 0.060(7) 0.054(6) 0.065(6) -0.003(6) -0.022(5) -0.001(5)
C11' 0.04(3) 0.05(3) 0.05(3) -0.001(10) 0.003(10) 0.002(10)
C12' 0.01(2) 0.02(2) 0.02(2) 0.000(10) -0.001(10) 0.000(10)
C13 0.093(7) 0.030(4) 0.031(4) 0.016(4) 0.001(4) -0.001(3)
C14 0.123(10) 0.057(7) 0.087(8) 0.051(7) -0.036(7) -0.004(6)
C15 0.111(9) 0.035(5) 0.058(6) -0.001(5) 0.016(6) 0.000(4)
C16 0.042(4) 0.042(4) 0.034(4) -0.008(3) 0.006(3) -0.019(3)
C17 0.067(9) 0.051(8) 0.050(7) -0.018(6) 0.017(6) -0.013(6)
C18 0.052(8) 0.080(9) 0.071(9) 0.006(7) -0.015(7) -0.027(7)
C17' 0.073(11) 0.067(11) 0.066(11) -0.009(8) -0.001(8) -0.007(8)
C18' 0.064(10) 0.059(10) 0.058(10) -0.002(8) -0.013(8) -0.009(8)

loop_
_atom_type_symbol
_atom_type_description
_atom_type_scat_dispersion_real
_atom_type_scat_dispersion_imag
_atom_type_scat_source
C C 0.0033 0.0016 'International Tables Vol C Tables 4.2.6.8 and 6.1.1.4'
H H 0.0000 0.0000 'International Tables Vol C Tables 4.2.6.8 and 6.1.1.4'
N N 0.0061 0.0033 'International Tables Vol C Tables 4.2.6.8 and 6.1.1.4'
O O 0.0106 0.0060 'International Tables Vol C Tables 4.2.6.8 and 6.1.1.4'
P P 0.1023 0.0942 'International Tables Vol C Tables 4.2.6.8 and 6.1.1.4'
S S 0.1246 0.1234 'International Tables Vol C Tables 4.2.6.8 and 6.1.1.4'
Zn Zn 0.2839 1.4301 'International Tables Vol C Tables 4.2.6.8 and 6.1.1.4'

loop_
_geom_angle_atom_site_label_1
_geom_angle_atom_site_label_2
_geom_angle_atom_site_label_3
_geom_angle_site_symmetry_1
_geom_angle_site_symmetry_3
_geom_angle
_geom_angle_publ_flag
S1 Zn S2 . . 82.86(7) y
S1 Zn S3 . . 129.54(8) y
S1 Zn S4 . . 89.34(7) y
S1 Zn N1 . . 116.23(15) y
S2 Zn S3 . . 96.14(7) y
S2 Zn S4 . . 163.76(7) y
S2 Zn N1 . . 100.06(17) y
S3 Zn S4 . . 77.88(6) y
S3 Zn N1 . . 113.60(15) y
S4 Zn N1 . . 96.16(17) y
P1 S1 Zn . . 85.96(9) ?
P1 S2 Zn . . 79.17(8) ?
P2 S3 Zn . . 90.93(8) ?
P2 S4 Zn . . 75.68(8) ?
O1 P1 O2 . . 100.3(3) ?
O1 P1 S2 . . 108.3(2) ?
O2 P1 S2 . . 114.4(2) ?
O1 P1 S1 . . 111.9(2) ?
O2 P1 S1 . . 110.5(2) ?
S2 P1 S1 . . 110.98(11) ?
O4 P2 O3 . . 100.4(3) ?
O4 P2 S4 . . 113.3(2) ?
O3 P2 S4 . . 114.0(2) ?
O4 P2 S3 . . 110.9(2) ?
O3 P2 S3 . . 104.3(2) ?
S4 P2 S3 . . 112.94(11) ?
C7 O1 P1 . . 120.5(5) ?
C10 O2 P1 . . 121.4(4) ?
C13 O3 P2 . . 118.8(4) ?
C16 O4 P2 . . 124.8(4) ?
C5 N1 C6 . 3_666 134.9(6) ?
C5 N1 C1 . . 117.6(11) ?
C6 N1 C1 3_666 . 45.7(10) ?
C6 N1 C2 3_666 3_666 112.2(11) ?
C1 N1 C2 . 3_666 136.6(6) ?
C5 N1 C3 . . 109.3(10) ?
C6 N1 C3 3_666 . 54.8(11) ?
C1 N1 C3 . . 99.8(11) ?
C2 N1 C3 3_666 . 66.2(11) ?
C5 N1 C4 . 3_666 56.8(10) ?
C6 N1 C4 3_666 3_666 104.0(10) ?
C1 N1 C4 . 3_666 64.4(11) ?
C2 N1 C4 3_666 3_666 97.6(11) ?
C3 N1 C4 . 3_666 137.7(6) ?
C5 N1 Zn . . 109.6(5) ?
C6 N1 Zn 3_666 . 115.5(6) ?
C1 N1 Zn . . 109.5(6) ?
C2 N1 Zn 3_666 . 113.9(6) ?
C3 N1 Zn . . 110.6(6) ?
C4 N1 Zn 3_666 . 111.7(6) ?
N1 C1 C2 . . 108.9(9) ?
N1 C1 H1A . . 109.9 ?
C2 C1 H1A . . 109.9 ?
N1 C1 H1B . . 109.9 ?
C2 C1 H1B . . 109.9 ?
H1A C1 H1B . . 108.3 ?
N1 C2 C1 3_666 . 114.5(10) ?
N1 C2 H2A 3_666 . 108.6 ?
C1 C2 H2A . . 108.6 ?
N1 C2 H2B 3_666 . 108.6 ?
C1 C2 H2B . . 108.6 ?
H2A C2 H2B . . 107.6 ?
N1 C3 C4 . . 107.9(9) ?
N1 C3 H3A . . 110.1 ?
C4 C3 H3A . . 110.1 ?
N1 C3 H3B . . 110.1 ?
C4 C3 H3B . . 110.1 ?
H3A C3 H3B . . 108.4 ?
C3 C4 N1 . 3_666 114.3(10) ?
C3 C4 H4A . . 108.7 ?
N1 C4 H4A 3_666 . 108.7 ?
C3 C4 H4B . . 108.7 ?
N1 C4 H4B 3_666 . 108.7 ?
H4A C4 H4B . . 107.6 ?
N1 C5 C6 . . 109.8(9) ?
N1 C5 H5A . . 109.7 ?
C6 C5 H5A . . 109.7 ?
N1 C5 H5B . . 109.7 ?
C6 C5 H5B . . 109.7 ?
H5A C5 H5B . . 108.2 ?
N1 C6 C5 3_666 . 115.2(9) ?
N1 C6 H6A 3_666 . 108.5 ?
C5 C6 H6A . . 108.5 ?
N1 C6 H6B 3_666 . 108.5 ?
C5 C6 H6B . . 108.5 ?
H6A C6 H6B . . 107.5 ?
O1 C7 C9 . . 108.2(7) ?
O1 C7 C8 . . 107.9(6) ?
C9 C7 C8 . . 112.7(8) ?
O1 C7 H7 . . 109.3 ?
C9 C7 H7 . . 109.3 ?
C8 C7 H7 . . 109.3 ?
C7 C8 H8A . . 109.5 ?
C7 C8 H8B . . 109.5 ?
H8A C8 H8B . . 109.5 ?
C7 C8 H8C . . 109.5 ?
H8A C8 H8C . . 109.5 ?
H8B C8 H8C . . 109.5 ?
C7 C9 H9A . . 109.5 ?
C7 C9 H9B . . 109.5 ?
H9A C9 H9B . . 109.5 ?
C7 C9 H9C . . 109.5 ?
H9A C9 H9C . . 109.5 ?
H9B C9 H9C . . 109.5 ?
O2 C10 C11 . . 107.8(7) ?
O2 C10 C12 . . 107.1(7) ?
C11 C10 C12 . . 111.2(7) ?
O2 C10 C11' . . 98(4) ?
C12 C10 C11' . . 88(3) ?
O2 C10 C12' . . 103(3) ?
C11 C10 C12' . . 131(3) ?
C11' C10 C12' . . 109.1(10) ?
O2 C10 H10A . . 110.2 ?
C11 C10 H10A . . 110.2 ?
C12 C10 H10A . . 110.2 ?
C11' C10 H10A . . 138.9 ?
C12' C10 H10A . . 93.4 ?
O2 C10 H10B . . 114.9 ?
C11 C10 H10B . . 85.3 ?
C12 C10 H10B . . 127.1 ?
C11' C10 H10B . . 114.9 ?
C12' C10 H10B . . 114.9 ?
C10 C11 H11A . . 109.5 ?
C10 C11 H11B . . 109.5 ?
H11A C11 H11B . . 109.5 ?
C10 C11 H11C . . 109.5 ?
H11A C11 H11C . . 109.5 ?
H11B C11 H11C . . 109.5 ?
C10 C12 H12A . . 109.5 ?
C10 C12 H12B . . 109.5 ?
H12A C12 H12B . . 109.5 ?
C10 C12 H12C . . 109.5 ?
H12A C12 H12C . . 109.5 ?
H12B C12 H12C . . 109.5 ?
C10 C11' H11D . . 109.5 ?
C10 C11' H11E . . 109.5 ?
H11D C11' H11E . . 109.5 ?
C10 C11' H11F . . 109.5 ?
H11D C11' H11F . . 109.5 ?
H11E C11' H11F . . 109.5 ?
C10 C12' H12D . . 109.5 ?
C10 C12' H12E . . 109.5 ?
H12D C12' H12E . . 109.5 ?
C10 C12' H12F . . 109.5 ?
H12D C12' H12F . . 109.5 ?
H12E C12' H12F . . 109.5 ?
C15 C13 O3 . . 106.6(7) ?
C15 C13 C14 . . 112.4(8) ?
O3 C13 C14 . . 108.7(9) ?
C15 C13 H13 . . 109.7 ?
O3 C13 H13 . . 109.7 ?
C14 C13 H13 . . 109.7 ?
C13 C14 H14A . . 109.5 ?
C13 C14 H14B . . 109.5 ?
H14A C14 H14B . . 109.5 ?
C13 C14 H14C . . 109.5 ?
H14A C14 H14C . . 109.5 ?
H14B C14 H14C . . 109.5 ?
C13 C15 H15A . . 109.5 ?
C13 C15 H15B . . 109.5 ?
H15A C15 H15B . . 109.5 ?
C13 C15 H15C . . 109.5 ?
H15A C15 H15C . . 109.5 ?
H15B C15 H15C . . 109.5 ?
O4 C16 C18 . . 107.6(8) ?
O4 C16 C17' . . 105.1(11) ?
C18 C16 C17' . . 75.9(10) ?
O4 C16 C17 . . 110.9(4) ?
C18 C16 C17 . . 110.7(6) ?
O4 C16 C18' . . 103.3(10) ?
C17' C16 C18' . . 108.3(8) ?
C17 C16 C18' . . 137.9(9) ?
O4 C16 H16A . . 109.2 ?
C18 C16 H16A . . 109.2 ?
C17' C16 H16A . . 141.3 ?
C17 C16 H16A . . 109.2 ?
C18' C16 H16A . . 80.7 ?
O4 C16 H16B . . 113.0 ?
C18 C16 H16B . . 133.2 ?
C17' C16 H16B . . 113.4 ?
C17 C16 H16B . . 75.6 ?
C18' C16 H16B . . 112.9 ?
C16 C17 H17A . . 109.5 ?
C16 C17 H17B . . 109.5 ?
H17A C17 H17B . . 109.5 ?
C16 C17 H17C . . 109.5 ?
H17A C17 H17C . . 109.5 ?
H17B C17 H17C . . 109.5 ?
C16 C18 H18A . . 109.5 ?
C16 C18 H18B . . 109.5 ?
H18A C18 H18B . . 109.5 ?
C16 C18 H18C . . 109.5 ?
H18A C18 H18C . . 109.5 ?
H18B C18 H18C . . 109.5 ?
C16 C17' H17D . . 109.5 ?
C16 C17' H17E . . 109.5 ?
H17D C17' H17E . . 109.5 ?
C16 C17' H17F . . 109.5 ?
H17D C17' H17F . . 109.5 ?
H17E C17' H17F . . 109.5 ?
C16 C18' H18D . . 109.5 ?
C16 C18' H18E . . 109.5 ?
H18D C18' H18E . . 109.5 ?
C16 C18' H18F . . 109.5 ?
H18D C18' H18F . . 109.5 ?
H18E C18' H18F . . 109.5 ?

loop_
_geom_bond_atom_site_label_1
_geom_bond_atom_site_label_2
_geom_bond_site_symmetry_2
_geom_bond_distance
_geom_bond_publ_flag
Zn S1 . 2.327(2) y
Zn S2 . 2.621(2) y
Zn S3 . 2.3041(19) y
Zn S4 . 2.914(2) y
Zn N1 . 2.097(6) y
S1 P1 . 2.013(3) y
S2 P1 . 1.969(3) y
S3 P2 . 2.013(3) y
S4 P2 . 1.962(2) y
P1 O1 . 1.574(5) ?
P1 O2 . 1.576(5) ?
P2 O4 . 1.581(5) ?
P2 O3 . 1.587(5) ?
O1 C7 . 1.463(9) ?
O2 C10 . 1.470(9) ?
O3 C13 . 1.484(9) ?
O4 C16 . 1.459(8) ?
N1 C5 . 1.420(8) ?
N1 C6 3_666 1.435(9) ?
N1 C1 . 1.452(9) ?
N1 C2 3_666 1.471(9) ?
N1 C3 . 1.503(9) ?
N1 C4 3_666 1.514(9) ?
C1 C2 . 1.517(9) ?
C1 H1A . 0.9900 ?
C1 H1B . 0.9900 ?
C2 N1 3_666 1.471(9) ?
C2 H2A . 0.9900 ?
C2 H2B . 0.9900 ?
C3 C4 . 1.512(9) ?
C3 H3A . 0.9900 ?
C3 H3B . 0.9900 ?
C4 N1 3_666 1.514(9) ?
C4 H4A . 0.9900 ?
C4 H4B . 0.9900 ?
C5 C6 . 1.504(9) ?
C5 H5A . 0.9900 ?
C5 H5B . 0.9900 ?
C6 N1 3_666 1.435(8) ?
C6 H6A . 0.9900 ?
C6 H6B . 0.9900 ?
C7 C9 . 1.501(13) ?
C7 C8 . 1.514(11) ?
C7 H7 . 1.0000 ?
C8 H8A . 0.9800 ?
C8 H8B . 0.9800 ?
C8 H8C . 0.9800 ?
C9 H9A . 0.9800 ?
C9 H9B . 0.9800 ?
C9 H9C . 0.9800 ?
C10 C11 . 1.526(8) ?
C10 C12 . 1.527(8) ?
C10 C11' . 1.540(10) ?
C10 C12' . 1.541(10) ?
C10 H10A . 1.0000 ?
C10 H10B . 1.0000 ?
C11 H11A . 0.9800 ?
C11 H11B . 0.9800 ?
C11 H11C . 0.9800 ?
C12 H12A . 0.9800 ?
C12 H12B . 0.9800 ?
C12 H12C . 0.9800 ?
C11' H11D . 0.9800 ?
C11' H11E . 0.9800 ?
C11' H11F . 0.9800 ?
C12' H12D . 0.9800 ?
C12' H12E . 0.9800 ?
C12' H12F . 0.9800 ?
C13 C15 . 1.483(13) ?
C13 C14 . 1.507(14) ?
C13 H13 . 1.0000 ?
C14 H14A . 0.9800 ?
C14 H14B . 0.9800 ?
C14 H14C . 0.9800 ?
C15 H15A . 0.9800 ?
C15 H15B . 0.9800 ?
C15 H15C . 0.9800 ?
C16 C18 . 1.513(8) ?
C16 C17' . 1.536(9) ?
C16 C17 . 1.5384 ?
C16 C18' . 1.554(9) ?
C16 H16A . 1.0000 ?
C16 H16B . 1.0000 ?
C17 H17A . 0.9800 ?
C17 H17B . 0.9800 ?
C17 H17C . 0.9800 ?
C18 H18A . 0.9800 ?
C18 H18B . 0.9800 ?
C18 H18C . 0.9800 ?
C17' H17D . 0.9800 ?
C17' H17E . 0.9800 ?
C17' H17F . 0.9800 ?
C18' H18D . 0.9800 ?
C18' H18E . 0.9800 ?
C18' H18F . 0.9800 ?

loop_
_geom_torsion_atom_site_label_1
_geom_torsion_atom_site_label_2
_geom_torsion_atom_site_label_3
_geom_torsion_atom_site_label_4
_geom_torsion_site_symmetry_1
_geom_torsion_site_symmetry_4
_geom_torsion
N1 Zn S1 P1 . . -104.3(2)
S3 Zn S1 P1 . . 85.52(12)
S2 Zn S1 P1 . . -6.57(8)
S4 Zn S1 P1 . . 159.16(8)
N1 Zn S2 P1 . . 122.30(16)
S3 Zn S2 P1 . . -122.36(9)
S1 Zn S2 P1 . . 6.82(8)
S4 Zn S2 P1 . . -55.1(3)
N1 Zn S3 P2 . . -81.5(2)
S1 Zn S3 P2 . . 88.91(12)
S2 Zn S3 P2 . . 174.71(8)
S4 Zn S3 P2 . . 10.01(8)
N1 Zn S4 P2 . . 102.27(16)
S3 Zn S4 P2 . . -10.60(8)
S1 Zn S4 P2 . . -141.41(9)
S2 Zn S4 P2 . . -80.4(2)
Zn S2 P1 O1 . . 114.8(2)
Zn S2 P1 O2 . . -134.3(2)
Zn S2 P1 S1 . . -8.39(10)
Zn S1 P1 O1 . . -111.8(2)
Zn S1 P1 O2 . . 137.3(2)
Zn S1 P1 S2 . . 9.31(11)
Zn S4 P2 O4 . . 140.0(2)
Zn S4 P2 O3 . . -106.0(2)
Zn S4 P2 S3 . . 12.92(10)
Zn S3 P2 O4 . . -144.3(2)
Zn S3 P2 O3 . . 108.5(2)
Zn S3 P2 S4 . . -15.90(12)
O2 P1 O1 C7 . . 61.7(6)
S2 P1 O1 C7 . . -178.1(5)
S1 P1 O1 C7 . . -55.5(5)
O1 P1 O2 C10 . . -175.1(5)
S2 P1 O2 C10 . . 69.3(6)
S1 P1 O2 C10 . . -56.9(6)
O4 P2 O3 C13 . . 66.5(6)
S4 P2 O3 C13 . . -54.9(6)
S3 P2 O3 C13 . . -178.6(5)
O3 P2 O4 C16 . . -158.1(5)
S4 P2 O4 C16 . . -36.1(6)
S3 P2 O4 C16 . . 92.0(5)
S3 Zn N1 C5 . . -10.8(9)
S1 Zn N1 C5 . . 177.5(8)
S2 Zn N1 C5 . . 90.5(9)
S4 Zn N1 C5 . . -90.2(9)
S3 Zn N1 C6 . 3_666 169.5(10)
S1 Zn N1 C6 . 3_666 -2.3(10)
S2 Zn N1 C6 . 3_666 -89.2(10)
S4 Zn N1 C6 . 3_666 90.1(10)
S3 Zn N1 C1 . . -141.2(10)
S1 Zn N1 C1 . . 47.0(10)
S2 Zn N1 C1 . . -39.9(10)
S4 Zn N1 C1 . . 139.3(10)
S3 Zn N1 C2 . 3_666 37.5(10)
S1 Zn N1 C2 . 3_666 -134.2(10)
S2 Zn N1 C2 . 3_666 138.8(10)
S4 Zn N1 C2 . 3_666 -41.9(10)
S3 Zn N1 C3 . . 109.7(8)
S1 Zn N1 C3 . . -62.0(8)
S2 Zn N1 C3 . . -149.0(8)
S4 Zn N1 C3 . . 30.3(8)
S3 Zn N1 C4 . 3_666 -71.9(8)
S1 Zn N1 C4 . 3_666 116.4(8)
S2 Zn N1 C4 . 3_666 29.4(8)
S4 Zn N1 C4 . 3_666 -151.3(8)
C5 N1 C1 C2 . . 52(2)
C6 N1 C1 C2 3_666 . -74.7(16)
C2 N1 C1 C2 3_666 . 0(3)
C3 N1 C1 C2 . . -65.6(17)
C4 N1 C1 C2 3_666 . 73.0(15)
Zn N1 C1 C2 . . 178.3(13)
N1 C1 C2 N1 . 3_666 0(2)
C5 N1 C3 C4 . . -57.1(15)
C6 N1 C3 C4 3_666 . 74.9(13)
C1 N1 C3 C4 . . 66.9(14)
C2 N1 C3 C4 3_666 . -69.9(12)
C4 N1 C3 C4 3_666 . 4(2)
Zn N1 C3 C4 . . -177.7(10)
N1 C3 C4 N1 . 3_666 -3.3(18)
C6 N1 C5 C6 3_666 . 1(3)
C1 N1 C5 C6 . . -52.3(19)
C2 N1 C5 C6 3_666 . 77.3(15)
C3 N1 C5 C6 . . 60.5(17)
C4 N1 C5 C6 3_666 . -74.5(14)
Zn N1 C5 C6 . . -178.2(12)
N1 C5 C6 N1 . 3_666 -1(2)
P1 O1 C7 C9 . . -116.0(8)
P1 O1 C7 C8 . . 121.9(7)
P1 O2 C10 C11 . . 118.6(9)
P1 O2 C10 C12 . . -121.6(9)
P1 O2 C10 C11' . . 148(4)
P1 O2 C10 C12' . . -100(3)
P2 O3 C13 C15 . . 134.3(6)
P2 O3 C13 C14 . . -104.3(7)
P2 O4 C16 C18 . . 171.4(9)
P2 O4 C16 C17' . . -108.9(10)
P2 O4 C16 C17 . . -67.5(5)
P2 O4 C16 C18' . . 137.5(10)
